data_7718875
loop_
_publ_author_name
'Giarrana, Luisa'
'Poitiers, Nadine E.'
'St&#xfc;rmer, Alida'
'Zimmer, Michael'
'Huch, Volker'
'Morgenstern, Bernd'
'Scheschkewitz, David'

_publ_section_title
;
 Heterobimetallic unsaturated silicon clusters (siliconoids) with
 transition metal-expanded scaffolds.
;
_journal_issue 26
_journal_name_full 'Dalton transactions (Cambridge, England : 2003)'
_journal_page_first 10441
_journal_page_last 10447
_journal_paper_doi 10.1039/d5dt01135c
_journal_volume 54
_journal_year 2025
_chemical_formula_moiety 'C78 H114 Cl Hf Ir N2 Si6'
_chemical_formula_sum 'C78 H114 Cl Hf Ir N2 Si6'
_chemical_formula_weight 1654.39
_chemical_properties_physical Air-sensitive,Moisture-sensitive
_space_group_crystal_system triclinic
_space_group_IT_number 2
_space_group_name_Hall '-P 1'
_space_group_name_H-M_alt 'P -1'
_atom_sites_solution_hydrogens geom
_atom_sites_solution_primary direct
_atom_sites_solution_secondary difmap
_audit_creation_method SHELXL-2019/3
_audit_update_record
;
2025-06-05 deposited with the CCDC.	2025-06-13 downloaded from the CCDC.
;
_cell_angle_alpha 85.512(3)
_cell_angle_beta 73.304(3)
_cell_angle_gamma 70.764(3)
_cell_formula_units_Z 2
_cell_length_a 12.9983(9)
_cell_length_b 16.0655(12)
_cell_length_c 20.4888(14)
_cell_measurement_reflns_used 9589
_cell_measurement_temperature 133(2)
_cell_measurement_theta_max 27.12
_cell_measurement_theta_min 2.30
_cell_volume 3868.7(5)
_computing_cell_refinement 'SAINT V8.40A (Bruker Nano, Inc., 2019)'
_computing_data_collection 'APEX 3 (Bruker Nano, Inc., 2019)'
_computing_data_reduction 'SAINT V8.40A (Bruker Nano, Inc., 2019)'
_computing_molecular_graphics 'Bruker SHELXTL'
_computing_publication_material 'SHELXL-2018/3 (Sheldrick, 2018)'
_computing_structure_refinement
;
SHELXL-2018/3 (Sheldrick, 2018),                                              
SHELXLe Rev 1370 (Huebschle et al., 2011)
;
_computing_structure_solution 'SHELXT 2018/2 (Sheldrick, 2018)'
_diffrn_ambient_temperature 133(2)
_diffrn_measured_fraction_theta_full 0.977
_diffrn_measured_fraction_theta_max 0.977
_diffrn_measurement_device_type 'Bruker AXS D8 Venture, Photon II'
_diffrn_measurement_method '\f and \w scans'
_diffrn_radiation_type MoK\a
_diffrn_radiation_wavelength 0.71073
_diffrn_reflns_av_R_equivalents 0.0607
_diffrn_reflns_av_unetI/netI 0.0339
_diffrn_reflns_Laue_measured_fraction_full 0.977
_diffrn_reflns_Laue_measured_fraction_max 0.977
_diffrn_reflns_limit_h_max 15
_diffrn_reflns_limit_h_min -15
_diffrn_reflns_limit_k_max 19
_diffrn_reflns_limit_k_min -19
_diffrn_reflns_limit_l_max 24
_diffrn_reflns_limit_l_min -24
_diffrn_reflns_number 106012
_diffrn_reflns_point_group_measured_fraction_full 0.977
_diffrn_reflns_point_group_measured_fraction_max 0.977
_diffrn_reflns_theta_full 25.027
_diffrn_reflns_theta_max 25.027
_diffrn_reflns_theta_min 2.076
_diffrn_source 'INCOATEC I?S microfocus sealed tube'
_exptl_absorpt_coefficient_mu 3.228
_exptl_absorpt_correction_T_max 0.7455
_exptl_absorpt_correction_T_min 0.6256
_exptl_absorpt_correction_type multi-scan
_exptl_absorpt_process_details
;
 SADABS 2016/2: Krause, L., Herbst-Irmer, R., Sheldrick G.M. & Stalke D.,
 J. Appl. Cryst. 48 (2015) 3-10
;
_exptl_crystal_colour green
_exptl_crystal_density_diffrn 1.420
_exptl_crystal_density_meas ?
_exptl_crystal_description plate
_exptl_crystal_F_000 1692
_exptl_crystal_recrystallization_method 'Re-crystallisation from solvent: n-hexane'
_exptl_crystal_size_max 0.172
_exptl_crystal_size_mid 0.138
_exptl_crystal_size_min 0.074
_refine_diff_density_max 2.548
_refine_diff_density_min -1.354
_refine_diff_density_rms 0.113
_refine_ls_extinction_method none
_refine_ls_goodness_of_fit_ref 1.107
_refine_ls_hydrogen_treatment constr
_refine_ls_matrix_type full
_refine_ls_number_parameters 852
_refine_ls_number_reflns 13360
_refine_ls_number_restraints 87
_refine_ls_restrained_S_all 1.106
_refine_ls_R_factor_all 0.0469
_refine_ls_R_factor_gt 0.0331
_refine_ls_shift/su_max 0.002
_refine_ls_shift/su_mean 0.000
_refine_ls_structure_factor_coef Fsqd
_refine_ls_weighting_details 'w=1/[\s^2^(Fo^2^)+(0.0071P)^2^+17.2515P] where P=(Fo^2^+2Fc^2^)/3'
_refine_ls_weighting_scheme calc
_refine_ls_wR_factor_gt 0.0644
_refine_ls_wR_factor_ref 0.0698
_reflns_Friedel_coverage 0.000
_reflns_number_gt 11077
_reflns_number_total 13360
_reflns_threshold_expression 'I > 2\s(I)'
_cod_data_source_file d5dt01135c2.cif
_cod_data_source_block sh4609_a
_cod_depositor_comments
;
The following automatic conversions were performed:

data item '_exptl_crystal_density_meas' value 'not measured' was
changed to '?' -- the value is perceived as not measured.

Automatic conversion script
Id: cif_fix_values 8170 2020-07-09 18:12:32Z antanas 

 Adding full bibliography for 7718875--7718877.cif.
;
_cod_database_code 7718875
_shelx_shelxl_version_number 2019/3
_shelx_space_group_comment
;
The symmetry employed for this shelxl refinement is uniquely defined
by the following loop, which should always be used as a source of
symmetry information in preference to the above space-group names.
They are only intended as comments.
;
_shelx_estimated_absorpt_t_min 0.607
_shelx_estimated_absorpt_t_max 0.796

loop_
_space_group_symop_operation_xyz
'x, y, z'
'-x, -y, -z'

loop_
_atom_site_label
_atom_site_type_symbol
_atom_site_fract_x
_atom_site_fract_y
_atom_site_fract_z
_atom_site_U_iso_or_equiv
_atom_site_adp_type
_atom_site_occupancy
_atom_site_site_symmetry_order
_atom_site_calc_flag
_atom_site_refinement_flags_posn
_atom_site_refinement_flags_adp
_atom_site_refinement_flags_occupancy
_atom_site_disorder_assembly
_atom_site_disorder_group
Ir1 Ir 0.60426(2) 0.48684(2) 0.29653(2) 0.01924(5) Uani 1 1 d . . . . .
Hf1 Hf 0.89059(2) 0.38805(2) 0.10049(2) 0.02044(6) Uani 1 1 d . . . . .
Cl1 Cl 0.80797(11) 0.54600(8) 0.09262(6) 0.0286(3) Uani 1 1 d . . . . .
Si6 Si 0.46279(11) 0.46575(8) 0.25865(6) 0.0184(3) Uani 1 1 d . . . . .
Si1 Si 0.55595(11) 0.32602(8) 0.20889(6) 0.0180(3) Uani 1 1 d . . . . .
Si3 Si 0.60790(12) 0.34008(8) 0.31464(6) 0.0191(3) Uani 1 1 d . . . . .
Si2 Si 0.72545(11) 0.35138(9) 0.20299(7) 0.0209(3) Uani 1 1 d . . . . .
Si4 Si 0.74091(11) 0.21113(8) 0.26086(6) 0.0184(3) Uani 1 1 d . . . . .
Si5 Si 0.58165(11) 0.18061(8) 0.24591(6) 0.0166(3) Uani 1 1 d . . . . .
N1 N 0.3781(3) 0.5459(2) 0.20799(19) 0.0192(9) Uani 1 1 d . . . . .
N2 N 0.3094(3) 0.5022(2) 0.30745(19) 0.0193(9) Uani 1 1 d . . . . .
C1 C 0.2825(4) 0.5553(3) 0.2572(2) 0.0207(11) Uani 1 1 d . . . . .
C2 C 0.1686(4) 0.6147(3) 0.2539(2) 0.0233(11) Uani 1 1 d . . . . .
C3 C 0.1362(5) 0.7034(3) 0.2726(3) 0.0306(13) Uani 1 1 d . . . . .
H3 H 0.182534 0.723929 0.291288 0.037 Uiso 1 1 calc R U . . .
C4 C 0.0357(5) 0.7610(4) 0.2634(3) 0.0389(15) Uani 1 1 d . . . . .
H4 H 0.012525 0.821305 0.276591 0.047 Uiso 1 1 calc R U . . .
C5 C -0.0308(5) 0.7318(4) 0.2355(3) 0.0419(16) Uani 1 1 d . . . . .
H5 H -0.098895 0.772140 0.228627 0.050 Uiso 1 1 calc R U . . .
C6 C 0.0012(5) 0.6438(4) 0.2175(3) 0.0373(14) Uani 1 1 d . . . . .
H6 H -0.044948 0.623821 0.198220 0.045 Uiso 1 1 calc R U . . .
C7 C 0.1006(4) 0.5848(3) 0.2274(3) 0.0287(12) Uani 1 1 d . . . . .
H7 H 0.121713 0.524111 0.216085 0.034 Uiso 1 1 calc R U . . .
C8 C 0.3962(4) 0.5677(3) 0.1345(2) 0.0222(11) Uani 1 1 d . . . . .
C9 C 0.5212(4) 0.5610(4) 0.1078(2) 0.0281(12) Uani 1 1 d . . . . .
H9A H 0.540831 0.568242 0.058322 0.042 Uiso 1 1 calc R U . . .
H9B H 0.568235 0.503061 0.118750 0.042 Uiso 1 1 calc R U . . .
H9C H 0.534729 0.607254 0.129357 0.042 Uiso 1 1 calc R U . . .
C10 C 0.3240(5) 0.6609(3) 0.1224(3) 0.0316(13) Uani 1 1 d . . . . .
H10A H 0.349249 0.675546 0.074421 0.047 Uiso 1 1 calc R U . . .
H10B H 0.332254 0.702896 0.151200 0.047 Uiso 1 1 calc R U . . .
H10C H 0.244284 0.663945 0.133992 0.047 Uiso 1 1 calc R U . . .
C11 C 0.3734(5) 0.4991(4) 0.0982(3) 0.0316(13) Uani 1 1 d . . . . .
H11A H 0.388595 0.511159 0.049332 0.047 Uiso 1 1 calc R U . . .
H11B H 0.293977 0.501745 0.116842 0.047 Uiso 1 1 calc R U . . .
H11C H 0.422986 0.440167 0.105126 0.047 Uiso 1 1 calc R U . . .
C12 C 0.2399(4) 0.5016(3) 0.3796(2) 0.0259(12) Uani 1 1 d . . . . .
C13 C 0.1242(5) 0.4950(4) 0.3829(3) 0.0401(15) Uani 1 1 d . . . . .
H13A H 0.085101 0.486062 0.430215 0.060 Uiso 1 1 calc R U . . .
H13B H 0.134044 0.445192 0.354473 0.060 Uiso 1 1 calc R U . . .
H13C H 0.078882 0.549668 0.366330 0.060 Uiso 1 1 calc R U . . .
C14 C 0.2283(5) 0.5843(4) 0.4170(3) 0.0392(15) Uani 1 1 d . . . . .
H14A H 0.189994 0.581033 0.465458 0.059 Uiso 1 1 calc R U . . .
H14B H 0.183746 0.636551 0.397549 0.059 Uiso 1 1 calc R U . . .
H14C H 0.303833 0.588209 0.412105 0.059 Uiso 1 1 calc R U . . .
C15 C 0.3042(5) 0.4202(4) 0.4117(3) 0.0385(15) Uani 1 1 d . . . . .
H15A H 0.259058 0.414733 0.458174 0.058 Uiso 1 1 calc R U . . .
H15B H 0.376623 0.425530 0.412883 0.058 Uiso 1 1 calc R U . . .
H15C H 0.318559 0.367802 0.384630 0.058 Uiso 1 1 calc R U . . .
C16 C 0.6068(5) 0.6158(3) 0.2590(3) 0.0263(12) Uani 1 1 d . . . . .
H16 H 0.589942 0.628865 0.213940 0.032 Uiso 1 1 calc R U . . .
C17 C 0.7081(5) 0.6378(3) 0.2629(3) 0.0321(13) Uani 1 1 d . . . . .
H17A H 0.687970 0.702674 0.266288 0.038 Uiso 1 1 calc R U . . .
H17B H 0.769544 0.617526 0.220247 0.038 Uiso 1 1 calc R U . . .
C18 C 0.7531(5) 0.5956(3) 0.3244(3) 0.0324(13) Uani 1 1 d . . . . .
H18A H 0.835800 0.584930 0.312436 0.039 Uiso 1 1 calc R U . . .
H18B H 0.716412 0.637207 0.363812 0.039 Uiso 1 1 calc R U . . .
C19 C 0.7297(5) 0.5088(3) 0.3446(3) 0.0276(12) Uani 1 1 d . . . . .
H19 H 0.798906 0.456535 0.342345 0.033 Uiso 1 1 calc R U . . .
C20 C 0.6317(5) 0.5045(3) 0.3946(2) 0.0273(12) Uani 1 1 d . . . . .
H20 H 0.644292 0.449700 0.422157 0.033 Uiso 1 1 calc R U . . .
C21 C 0.5373(5) 0.5830(3) 0.4325(3) 0.0351(14) Uani 1 1 d . . . . .
H21A H 0.563883 0.605229 0.466179 0.042 Uiso 1 1 calc R U . . .
H21B H 0.472154 0.563561 0.457960 0.042 Uiso 1 1 calc R U . . .
C22 C 0.4968(5) 0.6589(3) 0.3855(3) 0.0337(13) Uani 1 1 d . . . . .
H22A H 0.416541 0.693182 0.407020 0.040 Uiso 1 1 calc R U . . .
H22B H 0.542372 0.699003 0.379946 0.040 Uiso 1 1 calc R U . . .
C23 C 0.5073(5) 0.6253(3) 0.3156(3) 0.0288(12) Uani 1 1 d . . . . .
H23 H 0.434577 0.643991 0.302668 0.035 Uiso 1 1 calc R U . . .
C24 C 0.8430(5) 0.4029(4) -0.0111(2) 0.0303(13) Uani 1 1 d . . . . .
H24 H 0.811523 0.459697 -0.033153 0.036 Uiso 1 1 calc R U . . .
C25 C 0.9592(5) 0.3539(4) -0.0228(2) 0.0323(13) Uani 1 1 d . . . . .
H25 H 1.023515 0.369110 -0.055798 0.039 Uiso 1 1 calc R U . . .
C26 C 0.9666(5) 0.2724(4) 0.0101(2) 0.0314(13) Uani 1 1 d . . . . .
H26 H 1.036974 0.220374 0.004701 0.038 Uiso 1 1 calc R U . . .
C27 C 0.8558(5) 0.2730(4) 0.0437(2) 0.0298(12) Uani 1 1 d . . . . .
H27 H 0.834355 0.221500 0.066639 0.036 Uiso 1 1 calc R U . . .
C28 C 0.7793(5) 0.3543(4) 0.0315(3) 0.0289(12) Uani 1 1 d . . . . .
H28 H 0.694900 0.369962 0.044259 0.035 Uiso 1 1 calc R U . . .
C29 C 0.9943(4) 0.3177(4) 0.1864(3) 0.0327(13) Uani 1 1 d . . . . .
H29 H 0.970971 0.277440 0.223185 0.039 Uiso 1 1 calc R U . . .
C30 C 1.0695(4) 0.2914(4) 0.1223(3) 0.0317(13) Uani 1 1 d . . . . .
H30 H 1.109948 0.228975 0.105757 0.038 Uiso 1 1 calc R U . . .
C31 C 1.0913(4) 0.3664(4) 0.0886(3) 0.0296(12) Uani 1 1 d . . . . .
H31 H 1.150809 0.366206 0.044942 0.036 Uiso 1 1 calc R U . . .
C32 C 1.0309(5) 0.4379(4) 0.1337(3) 0.0317(13) Uani 1 1 d . . . . .
H32 H 1.038007 0.498239 0.126563 0.038 Uiso 1 1 calc R U . . .
C33 C 0.9684(4) 0.4095(4) 0.1935(3) 0.0329(13) Uani 1 1 d . . . . .
H33 H 0.924487 0.445493 0.236179 0.039 Uiso 1 1 calc R U . . .
C34 C 0.8750(4) 0.1270(3) 0.2772(2) 0.0231(11) Uani 1 1 d . . . . .
C35 C 0.9090(4) 0.1323(3) 0.3360(3) 0.0265(12) Uani 1 1 d . . . . .
C36 C 1.0130(5) 0.0762(4) 0.3419(3) 0.0335(13) Uani 1 1 d . . . . .
H36 H 1.035944 0.081594 0.380965 0.040 Uiso 1 1 calc R U . . .
C37 C 1.0847(5) 0.0124(4) 0.2926(3) 0.0339(13) Uani 1 1 d . . . . .
C38 C 1.0489(5) 0.0055(4) 0.2362(3) 0.0348(14) Uani 1 1 d . . . . .
H38 H 1.095196 -0.039359 0.202902 0.042 Uiso 1 1 calc R U . . .
C39 C 0.9464(4) 0.0627(3) 0.2270(3) 0.0268(12) Uani 1 1 d . . . . .
C40 C 0.9201(4) 0.0534(3) 0.1602(2) 0.0279(12) Uani 1 1 d . . . . .
H40 H 0.845981 0.099420 0.160737 0.033 Uiso 1 1 calc R U . . .
C41 C 1.0105(5) 0.0711(4) 0.0997(3) 0.0404(15) Uani 1 1 d . . . . .
H41A H 0.990495 0.068288 0.057468 0.061 Uiso 1 1 calc R U . . .
H41B H 1.084087 0.026537 0.097695 0.061 Uiso 1 1 calc R U . . .
H41C H 1.014910 0.129785 0.105023 0.061 Uiso 1 1 calc R U . . .
C42 C 0.9093(5) -0.0355(4) 0.1500(3) 0.0430(15) Uani 1 1 d . . . . .
H42A H 0.891794 -0.036398 0.106673 0.064 Uiso 1 1 calc R U . . .
H42B H 0.848288 -0.045520 0.187480 0.064 Uiso 1 1 calc R U . . .
H42C H 0.980963 -0.081969 0.149225 0.064 Uiso 1 1 calc R U . . .
C43 C 0.8389(5) 0.2000(3) 0.3928(2) 0.0286(12) Uani 1 1 d . . . . .
H43 H 0.758654 0.218524 0.390632 0.034 Uiso 1 1 calc R U . . .
C44 C 0.8757(5) 0.2821(4) 0.3815(3) 0.0399(15) Uani 1 1 d . . . . .
H44A H 0.831146 0.324002 0.419470 0.060 Uiso 1 1 calc R U . . .
H44B H 0.863039 0.309588 0.338788 0.060 Uiso 1 1 calc R U . . .
H44C H 0.956382 0.265570 0.378830 0.060 Uiso 1 1 calc R U . . .
C45 C 0.8393(5) 0.1654(4) 0.4638(3) 0.0349(13) Uani 1 1 d . . . . .
H45A H 0.785821 0.210467 0.497712 0.052 Uiso 1 1 calc R U . . .
H45B H 0.915734 0.151131 0.469214 0.052 Uiso 1 1 calc R U . . .
H45C H 0.816697 0.112165 0.470352 0.052 Uiso 1 1 calc R U . . .
C46 C 1.1982(5) -0.0450(4) 0.3030(3) 0.0429(15) Uani 1 1 d . . . . .
H46 H 1.234626 -0.004574 0.315068 0.051 Uiso 1 1 calc R U . . .
C47 C 1.2797(5) -0.0975(4) 0.2409(3) 0.0500(17) Uani 1 1 d . . . . .
H47A H 1.351861 -0.129799 0.250670 0.075 Uiso 1 1 calc R U . . .
H47B H 1.292488 -0.057576 0.203011 0.075 Uiso 1 1 calc R U . . .
H47C H 1.247780 -0.139415 0.228533 0.075 Uiso 1 1 calc R U . . .
C48 C 1.1791(6) -0.1058(4) 0.3638(3) 0.0517(18) Uani 1 1 d . . . . .
H48A H 1.252589 -0.143615 0.369175 0.078 Uiso 1 1 calc R U . . .
H48B H 1.136909 -0.142613 0.355640 0.078 Uiso 1 1 calc R U . . .
H48C H 1.135703 -0.070074 0.405368 0.078 Uiso 1 1 calc R U . . .
C49 C 0.6029(4) 0.0809(3) 0.1905(2) 0.0198(10) Uani 1 1 d . . . . .
C50 C 0.5977(4) -0.0003(3) 0.2216(2) 0.0211(11) Uani 1 1 d . . . . .
C51 C 0.5970(4) -0.0687(3) 0.1840(3) 0.0280(12) Uani 1 1 d . . . . .
H51 H 0.594065 -0.122443 0.206117 0.034 Uiso 1 1 calc R U . . .
C52 C 0.6005(5) -0.0614(3) 0.1159(3) 0.0288(12) Uani 1 1 d D . . . .
C53 C 0.6106(5) 0.0165(3) 0.0848(3) 0.0302(13) Uani 1 1 d . . . . .
H53 H 0.614562 0.022737 0.037743 0.036 Uiso 1 1 calc R U . . .
C54 C 0.6151(4) 0.0858(3) 0.1191(2) 0.0211(11) Uani 1 1 d . . . . .
C55 C 0.6345(4) 0.1644(3) 0.0762(2) 0.0241(11) Uani 1 1 d . . . . .
H55 H 0.657124 0.200444 0.103740 0.029 Uiso 1 1 calc R U . . .
C56 C 0.5275(5) 0.2239(3) 0.0585(3) 0.0328(13) Uani 1 1 d . . . . .
H56A H 0.545080 0.271642 0.029497 0.049 Uiso 1 1 calc R U . . .
H56B H 0.468770 0.248991 0.100555 0.049 Uiso 1 1 calc R U . . .
H56C H 0.500127 0.189221 0.034264 0.049 Uiso 1 1 calc R U . . .
C57 C 0.7322(5) 0.1338(3) 0.0105(2) 0.0312(13) Uani 1 1 d . . . . .
H57A H 0.751784 0.184964 -0.011798 0.047 Uiso 1 1 calc R U . . .
H57B H 0.708432 0.105146 -0.020378 0.047 Uiso 1 1 calc R U . . .
H57C H 0.798573 0.091968 0.021942 0.047 Uiso 1 1 calc R U . . .
C58 C 0.5917(4) -0.0180(3) 0.2967(2) 0.0231(11) Uani 1 1 d . . . . .
H58 H 0.594567 0.035688 0.316778 0.028 Uiso 1 1 calc R U . . .
C59 C 0.4794(5) -0.0326(3) 0.3356(3) 0.0296(12) Uani 1 1 d . . . . .
H59A H 0.474692 -0.038623 0.384239 0.044 Uiso 1 1 calc R U . . .
H59B H 0.475716 -0.086498 0.318325 0.044 Uiso 1 1 calc R U . . .
H59C H 0.415906 0.017787 0.329098 0.044 Uiso 1 1 calc R U . . .
C60 C 0.6914(5) -0.0961(3) 0.3069(3) 0.0347(14) Uani 1 1 d . . . . .
H60A H 0.680484 -0.107605 0.355715 0.052 Uiso 1 1 calc R U . . .
H60B H 0.762148 -0.082237 0.288164 0.052 Uiso 1 1 calc R U . . .
H60C H 0.695554 -0.148458 0.283468 0.052 Uiso 1 1 calc R U . . .
C64 C 0.4514(4) 0.1852(3) 0.3221(2) 0.0181(10) Uani 1 1 d . . . . .
C65 C 0.4492(4) 0.1722(3) 0.3922(2) 0.0200(11) Uani 1 1 d . . . . .
C66 C 0.3488(4) 0.1754(3) 0.4412(2) 0.0245(11) Uani 1 1 d . . . . .
H66 H 0.349456 0.166579 0.487494 0.029 Uiso 1 1 calc R U . . .
C67 C 0.2477(4) 0.1910(3) 0.4252(2) 0.0273(12) Uani 1 1 d . . . . .
C68 C 0.2489(4) 0.2050(3) 0.3576(3) 0.0264(12) Uani 1 1 d . . . . .
H68 H 0.180001 0.216927 0.345714 0.032 Uiso 1 1 calc R U . . .
C69 C 0.3472(4) 0.2021(3) 0.3063(2) 0.0225(11) Uani 1 1 d . . . . .
C70 C 0.3356(4) 0.2179(3) 0.2339(2) 0.0226(11) Uani 1 1 d . . . . .
H70 H 0.412585 0.213643 0.203328 0.027 Uiso 1 1 calc R U . . .
C71 C 0.2575(5) 0.3112(3) 0.2273(3) 0.0288(12) Uani 1 1 d . . . . .
H71A H 0.257009 0.321652 0.179612 0.043 Uiso 1 1 calc R U . . .
H71B H 0.285178 0.354184 0.242348 0.043 Uiso 1 1 calc R U . . .
H71C H 0.180413 0.317651 0.255713 0.043 Uiso 1 1 calc R U . . .
C72 C 0.2991(5) 0.1478(4) 0.2094(3) 0.0327(13) Uani 1 1 d . . . . .
H72A H 0.301810 0.156576 0.161109 0.049 Uiso 1 1 calc R U . . .
H72B H 0.221539 0.152590 0.236101 0.049 Uiso 1 1 calc R U . . .
H72C H 0.350479 0.089180 0.215131 0.049 Uiso 1 1 calc R U . . .
C73 C 0.5526(4) 0.1562(3) 0.4182(2) 0.0201(10) Uani 1 1 d . . . . .
H73 H 0.618824 0.155407 0.378271 0.024 Uiso 1 1 calc R U . . .
C74 C 0.5831(4) 0.0691(3) 0.4553(2) 0.0254(11) Uani 1 1 d . . . . .
H74A H 0.651853 0.061640 0.469077 0.038 Uiso 1 1 calc R U . . .
H74B H 0.596673 0.020261 0.424815 0.038 Uiso 1 1 calc R U . . .
H74C H 0.520485 0.069655 0.495803 0.038 Uiso 1 1 calc R U . . .
C75 C 0.5330(5) 0.2310(3) 0.4666(2) 0.0264(12) Uani 1 1 d . . . . .
H75A H 0.602047 0.222250 0.480386 0.040 Uiso 1 1 calc R U . . .
H75B H 0.470351 0.231312 0.507106 0.040 Uiso 1 1 calc R U . . .
H75C H 0.513983 0.287452 0.443519 0.040 Uiso 1 1 calc R U . . .
C76 C 0.1385(5) 0.1949(4) 0.4806(3) 0.0369(14) Uani 1 1 d . . . . .
H76 H 0.075668 0.209657 0.458332 0.044 Uiso 1 1 calc R U . . .
C77 C 0.1469(5) 0.1068(4) 0.5141(3) 0.0520(19) Uani 1 1 d . . . . .
H77A H 0.073349 0.109427 0.545983 0.078 Uiso 1 1 calc R U . . .
H77B H 0.204514 0.092527 0.538941 0.078 Uiso 1 1 calc R U . . .
H77C H 0.168201 0.061162 0.479184 0.078 Uiso 1 1 calc R U . . .
C78 C 0.1078(6) 0.2667(5) 0.5339(4) 0.067(2) Uani 1 1 d . . . . .
H78A H 0.034779 0.270137 0.566700 0.101 Uiso 1 1 calc R U . . .
H78B H 0.102408 0.323482 0.511463 0.101 Uiso 1 1 calc R U . . .
H78C H 0.166652 0.252498 0.557873 0.101 Uiso 1 1 calc R U . . .
C61A C 0.5969(9) -0.1331(5) 0.0730(5) 0.039(2) Uani 0.781(11) 1 d D U P A 1
H61A H 0.536385 -0.103633 0.049930 0.046 Uiso 0.781(11) 1 calc R U P A 1
C62A C 0.5651(10) -0.2071(5) 0.1103(4) 0.048(2) Uani 0.781(11) 1 d D U P A 1
H62A H 0.494071 -0.184126 0.146401 0.072 Uiso 0.781(11) 1 calc R U P A 1
H62B H 0.554781 -0.244508 0.078779 0.072 Uiso 0.781(11) 1 calc R U P A 1
H62C H 0.625222 -0.241981 0.130672 0.072 Uiso 0.781(11) 1 calc R U P A 1
C63A C 0.7048(8) -0.1640(7) 0.0172(5) 0.077(4) Uani 0.781(11) 1 d D U P A 1
H63A H 0.722905 -0.112915 -0.006268 0.116 Uiso 0.781(11) 1 calc R U P A 1
H63B H 0.766379 -0.198394 0.036583 0.116 Uiso 0.781(11) 1 calc R U P A 1
H63C H 0.695938 -0.200921 -0.015310 0.116 Uiso 0.781(11) 1 calc R U P A 1
C61B C 0.609(3) -0.1412(16) 0.0762(18) 0.050(5) Uani 0.219(11) 1 d D U P A 2
H61B H 0.606927 -0.123410 0.028635 0.059 Uiso 0.219(11) 1 calc R U P A 2
C62B C 0.718(2) -0.212(2) 0.0738(18) 0.064(6) Uani 0.219(11) 1 d D U P A 2
H62D H 0.781668 -0.190719 0.050711 0.096 Uiso 0.219(11) 1 calc R U P A 2
H62E H 0.721670 -0.229133 0.120270 0.096 Uiso 0.219(11) 1 calc R U P A 2
H62F H 0.723069 -0.263485 0.048682 0.096 Uiso 0.219(11) 1 calc R U P A 2
C63B C 0.509(3) -0.170(2) 0.1106(18) 0.055(6) Uani 0.219(11) 1 d D U P A 2
H63D H 0.439771 -0.120994 0.111038 0.082 Uiso 0.219(11) 1 calc R U P A 2
H63E H 0.512029 -0.220422 0.085910 0.082 Uiso 0.219(11) 1 calc R U P A 2
H63F H 0.510630 -0.186069 0.157499 0.082 Uiso 0.219(11) 1 calc R U P A 2

loop_
_atom_site_aniso_label
_atom_site_aniso_U_11
_atom_site_aniso_U_22
_atom_site_aniso_U_33
_atom_site_aniso_U_23
_atom_site_aniso_U_13
_atom_site_aniso_U_12
Ir1 0.02377(11) 0.01920(10) 0.01766(10) -0.00114(7) -0.00756(8) -0.00879(8)
Hf1 0.02024(11) 0.02579(11) 0.01910(11) 0.00329(8) -0.00742(8) -0.01131(9)
Cl1 0.0293(7) 0.0264(6) 0.0314(7) 0.0052(5) -0.0083(5) -0.0116(5)
Si6 0.0200(7) 0.0176(6) 0.0171(6) -0.0025(5) -0.0050(5) -0.0049(5)
Si1 0.0186(7) 0.0164(6) 0.0200(6) -0.0011(5) -0.0071(5) -0.0051(5)
Si3 0.0234(7) 0.0181(6) 0.0178(6) -0.0009(5) -0.0068(5) -0.0081(5)
Si2 0.0204(7) 0.0243(7) 0.0209(7) 0.0032(5) -0.0076(6) -0.0098(6)
Si4 0.0184(7) 0.0182(6) 0.0188(6) 0.0003(5) -0.0068(5) -0.0049(5)
Si5 0.0177(7) 0.0164(6) 0.0165(6) -0.0019(5) -0.0049(5) -0.0057(5)
N1 0.022(2) 0.0179(19) 0.019(2) -0.0001(15) -0.0075(17) -0.0061(17)
N2 0.020(2) 0.0173(19) 0.019(2) -0.0007(15) -0.0053(17) -0.0040(16)
C1 0.023(3) 0.014(2) 0.025(3) -0.0034(19) -0.006(2) -0.006(2)
C2 0.020(3) 0.021(2) 0.022(2) -0.0010(19) -0.003(2) -0.001(2)
C3 0.031(3) 0.023(3) 0.030(3) -0.005(2) -0.006(2) 0.000(2)
C4 0.035(3) 0.025(3) 0.046(3) -0.004(2) -0.008(3) 0.003(3)
C5 0.027(3) 0.030(3) 0.056(4) 0.004(3) -0.009(3) 0.006(3)
C6 0.023(3) 0.050(4) 0.040(3) 0.002(3) -0.010(3) -0.012(3)
C7 0.023(3) 0.030(3) 0.034(3) 0.000(2) -0.010(2) -0.008(2)
C8 0.025(3) 0.021(2) 0.019(2) 0.0025(19) -0.008(2) -0.004(2)
C9 0.028(3) 0.038(3) 0.019(2) 0.004(2) -0.007(2) -0.012(2)
C10 0.035(3) 0.026(3) 0.030(3) 0.007(2) -0.011(2) -0.003(2)
C11 0.039(3) 0.038(3) 0.024(3) -0.003(2) -0.017(2) -0.013(3)
C12 0.027(3) 0.027(3) 0.019(2) 0.000(2) 0.000(2) -0.008(2)
C13 0.028(3) 0.053(4) 0.032(3) 0.000(3) 0.003(3) -0.013(3)
C14 0.047(4) 0.040(3) 0.025(3) -0.007(2) -0.001(3) -0.014(3)
C15 0.049(4) 0.031(3) 0.023(3) 0.010(2) 0.000(3) -0.007(3)
C16 0.041(3) 0.020(2) 0.026(3) 0.005(2) -0.016(2) -0.015(2)
C17 0.047(4) 0.028(3) 0.032(3) 0.000(2) -0.016(3) -0.021(3)
C18 0.041(3) 0.033(3) 0.036(3) 0.005(2) -0.018(3) -0.024(3)
C19 0.037(3) 0.028(3) 0.028(3) 0.001(2) -0.021(2) -0.015(2)
C20 0.039(3) 0.035(3) 0.018(2) 0.004(2) -0.017(2) -0.017(2)
C21 0.046(4) 0.035(3) 0.021(3) -0.009(2) -0.008(2) -0.008(3)
C22 0.045(4) 0.029(3) 0.029(3) -0.010(2) -0.010(3) -0.012(3)
C23 0.036(3) 0.016(2) 0.036(3) -0.006(2) -0.016(2) -0.004(2)
C24 0.036(3) 0.041(3) 0.019(2) 0.003(2) -0.014(2) -0.013(3)
C25 0.037(3) 0.060(4) 0.013(2) 0.006(2) -0.007(2) -0.034(3)
C26 0.037(3) 0.041(3) 0.020(3) -0.006(2) -0.006(2) -0.017(3)
C27 0.038(3) 0.038(3) 0.021(3) -0.005(2) -0.008(2) -0.020(3)
C28 0.025(3) 0.043(3) 0.029(3) -0.002(2) -0.017(2) -0.015(2)
C29 0.026(3) 0.053(4) 0.034(3) 0.019(3) -0.023(2) -0.022(3)
C30 0.024(3) 0.031(3) 0.046(3) -0.002(2) -0.022(3) -0.005(2)
C31 0.019(3) 0.044(3) 0.028(3) 0.000(2) -0.008(2) -0.011(2)
C32 0.027(3) 0.039(3) 0.041(3) 0.002(2) -0.021(3) -0.017(3)
C33 0.022(3) 0.056(4) 0.021(3) -0.008(2) -0.010(2) -0.009(3)
C34 0.022(3) 0.023(2) 0.023(2) 0.003(2) -0.005(2) -0.007(2)
C35 0.022(3) 0.032(3) 0.027(3) 0.003(2) -0.009(2) -0.010(2)
C36 0.026(3) 0.044(3) 0.031(3) 0.002(2) -0.016(2) -0.006(3)
C37 0.031(3) 0.038(3) 0.032(3) 0.004(2) -0.013(2) -0.007(3)
C38 0.029(3) 0.034(3) 0.030(3) -0.001(2) -0.006(2) 0.003(2)
C39 0.027(3) 0.025(3) 0.027(3) 0.004(2) -0.009(2) -0.005(2)
C40 0.024(3) 0.027(3) 0.026(3) -0.002(2) -0.006(2) -0.001(2)
C41 0.048(4) 0.046(4) 0.031(3) 0.007(3) -0.011(3) -0.022(3)
C42 0.047(4) 0.038(3) 0.048(4) 0.003(3) -0.016(3) -0.018(3)
C43 0.025(3) 0.040(3) 0.025(3) 0.002(2) -0.014(2) -0.009(2)
C44 0.053(4) 0.039(3) 0.030(3) 0.004(2) -0.015(3) -0.016(3)
C45 0.029(3) 0.050(3) 0.030(3) 0.003(3) -0.013(2) -0.013(3)
C46 0.037(3) 0.043(3) 0.047(4) -0.001(3) -0.020(3) -0.002(3)
C47 0.035(4) 0.049(4) 0.058(4) 0.001(3) -0.017(3) 0.001(3)
C48 0.048(4) 0.046(4) 0.049(4) 0.005(3) -0.020(3) 0.005(3)
C49 0.018(2) 0.021(2) 0.021(2) -0.0022(19) -0.005(2) -0.007(2)
C50 0.020(3) 0.022(2) 0.022(2) -0.0027(19) -0.005(2) -0.008(2)
C51 0.034(3) 0.021(3) 0.029(3) -0.001(2) -0.005(2) -0.010(2)
C52 0.035(3) 0.026(3) 0.027(3) -0.009(2) -0.003(2) -0.015(2)
C53 0.041(3) 0.032(3) 0.019(2) -0.005(2) -0.004(2) -0.017(3)
C54 0.023(3) 0.021(2) 0.019(2) -0.0038(19) -0.004(2) -0.008(2)
C55 0.036(3) 0.023(3) 0.018(2) -0.0021(19) -0.007(2) -0.016(2)
C56 0.044(3) 0.029(3) 0.025(3) 0.004(2) -0.010(2) -0.011(3)
C57 0.044(3) 0.030(3) 0.021(3) -0.003(2) -0.004(2) -0.019(3)
C58 0.030(3) 0.016(2) 0.022(2) -0.0015(19) -0.008(2) -0.005(2)
C59 0.036(3) 0.030(3) 0.024(3) 0.003(2) -0.006(2) -0.016(2)
C60 0.042(3) 0.026(3) 0.035(3) 0.002(2) -0.017(3) -0.004(3)
C64 0.019(2) 0.015(2) 0.020(2) -0.0018(18) -0.0051(19) -0.0043(19)
C65 0.018(2) 0.016(2) 0.022(2) -0.0009(18) -0.003(2) -0.0028(19)
C66 0.026(3) 0.029(3) 0.017(2) 0.002(2) -0.005(2) -0.008(2)
C67 0.019(3) 0.033(3) 0.025(3) 0.002(2) -0.002(2) -0.006(2)
C68 0.020(3) 0.029(3) 0.031(3) 0.005(2) -0.011(2) -0.007(2)
C69 0.025(3) 0.022(2) 0.023(2) -0.0018(19) -0.007(2) -0.009(2)
C70 0.025(3) 0.024(3) 0.022(2) 0.001(2) -0.011(2) -0.009(2)
C71 0.031(3) 0.030(3) 0.030(3) 0.005(2) -0.016(2) -0.009(2)
C72 0.036(3) 0.034(3) 0.034(3) 0.002(2) -0.018(3) -0.014(3)
C73 0.021(3) 0.023(2) 0.019(2) 0.0027(19) -0.006(2) -0.010(2)
C74 0.028(3) 0.029(3) 0.023(3) 0.005(2) -0.014(2) -0.008(2)
C75 0.030(3) 0.033(3) 0.020(2) -0.004(2) -0.007(2) -0.012(2)
C76 0.019(3) 0.052(4) 0.035(3) 0.013(3) -0.005(2) -0.010(3)
C77 0.031(3) 0.065(4) 0.059(4) 0.027(3) -0.007(3) -0.024(3)
C78 0.044(4) 0.068(5) 0.057(4) -0.009(4) 0.025(4) -0.006(4)
C61A 0.057(4) 0.031(3) 0.032(4) -0.008(3) -0.007(3) -0.021(3)
C62A 0.076(6) 0.029(4) 0.041(4) -0.012(4) -0.005(4) -0.026(4)
C63A 0.077(6) 0.067(6) 0.077(6) -0.058(5) 0.034(5) -0.042(5)
C61B 0.073(7) 0.039(7) 0.038(7) -0.019(7) -0.002(7) -0.027(6)
C62B 0.080(8) 0.051(9) 0.055(9) -0.029(8) 0.001(9) -0.023(8)
C63B 0.079(9) 0.050(11) 0.043(10) -0.016(10) -0.011(10) -0.032(9)

loop_
_atom_type_symbol
_atom_type_description
_atom_type_scat_dispersion_real
_atom_type_scat_dispersion_imag
_atom_type_scat_source
C C 0.0033 0.0016 'International Tables Vol C Tables 4.2.6.8 and 6.1.1.4'
H H 0.0000 0.0000 'International Tables Vol C Tables 4.2.6.8 and 6.1.1.4'
N N 0.0061 0.0033 'International Tables Vol C Tables 4.2.6.8 and 6.1.1.4'
Si Si 0.0817 0.0704 'International Tables Vol C Tables 4.2.6.8 and 6.1.1.4'
Cl Cl 0.1484 0.1585 'International Tables Vol C Tables 4.2.6.8 and 6.1.1.4'
Ir Ir -1.4442 7.9887 'International Tables Vol C Tables 4.2.6.8 and 6.1.1.4'
Hf Hf -0.5830 6.1852 'International Tables Vol C Tables 4.2.6.8 and 6.1.1.4'

loop_
_geom_angle_atom_site_label_1
_geom_angle_atom_site_label_2
_geom_angle_atom_site_label_3
_geom_angle
_geom_angle_site_symmetry_1
_geom_angle_site_symmetry_3
_geom_angle_publ_flag
C16 Ir1 C23 38.90(19) . . ?
C16 Ir1 C20 95.47(19) . . ?
C23 Ir1 C20 80.5(2) . . ?
C16 Ir1 C19 79.01(19) . . ?
C23 Ir1 C19 88.0(2) . . ?
C20 Ir1 C19 36.74(19) . . ?
C16 Ir1 Si6 103.05(15) . . ?
C23 Ir1 Si6 90.22(16) . . ?
C20 Ir1 Si6 137.28(15) . . ?
C19 Ir1 Si6 174.01(14) . . ?
C16 Ir1 Si3 168.69(14) . . ?
C23 Ir1 Si3 147.44(15) . . ?
C20 Ir1 Si3 95.30(14) . . ?
C19 Ir1 Si3 107.96(13) . . ?
Si6 Ir1 Si3 70.94(5) . . ?
C16 Ir1 Si2 114.67(14) . . ?
C23 Ir1 Si2 147.97(14) . . ?
C20 Ir1 Si2 127.69(14) . . ?
C19 Ir1 Si2 106.31(14) . . ?
Si6 Ir1 Si2 78.08(4) . . ?
Si3 Ir1 Si2 55.28(4) . . ?
Cl1 Hf1 C31 103.91(13) . . ?
Cl1 Hf1 C25 97.32(14) . . ?
C31 Hf1 C25 83.57(18) . . ?
Cl1 Hf1 C30 133.90(14) . . ?
C31 Hf1 C30 33.26(18) . . ?
C25 Hf1 C30 93.45(19) . . ?
Cl1 Hf1 C26 129.50(13) . . ?
C31 Hf1 C26 84.43(19) . . ?
C25 Hf1 C26 33.21(18) . . ?
C30 Hf1 C26 76.07(19) . . ?
Cl1 Hf1 C27 126.43(13) . . ?
C31 Hf1 C27 114.86(18) . . ?
C25 Hf1 C27 54.70(17) . . ?
C30 Hf1 C27 96.02(18) . . ?
C26 Hf1 C27 32.86(17) . . ?
Cl1 Hf1 C32 80.12(13) . . ?
C31 Hf1 C32 32.73(17) . . ?
C25 Hf1 C32 108.70(18) . . ?
C30 Hf1 C32 54.03(18) . . ?
C26 Hf1 C32 116.96(19) . . ?
C27 Hf1 C32 147.24(18) . . ?
Cl1 Hf1 C28 93.63(13) . . ?
C31 Hf1 C28 136.70(17) . . ?
C25 Hf1 C28 54.78(18) . . ?
C30 Hf1 C28 128.15(18) . . ?
C26 Hf1 C28 54.76(18) . . ?
C27 Hf1 C28 33.00(17) . . ?
C32 Hf1 C28 161.76(18) . . ?
Cl1 Hf1 C33 90.54(14) . . ?
C31 Hf1 C33 54.73(17) . . ?
C25 Hf1 C33 138.17(18) . . ?
C30 Hf1 C33 54.32(18) . . ?
C26 Hf1 C33 130.38(19) . . ?
C27 Hf1 C33 141.93(19) . . ?
C32 Hf1 C33 32.57(18) . . ?
C28 Hf1 C33 165.65(18) . . ?
Cl1 Hf1 C29 123.26(14) . . ?
C31 Hf1 C29 54.61(17) . . ?
C25 Hf1 C29 125.53(19) . . ?
C30 Hf1 C29 32.47(18) . . ?
C26 Hf1 C29 102.39(19) . . ?
C27 Hf1 C29 109.30(19) . . ?
C32 Hf1 C29 53.87(18) . . ?
C28 Hf1 C29 139.89(18) . . ?
C33 Hf1 C29 32.84(19) . . ?
Cl1 Hf1 C24 77.50(13) . . ?
C31 Hf1 C24 113.71(17) . . ?
C25 Hf1 C24 32.98(17) . . ?
C30 Hf1 C24 126.03(18) . . ?
C26 Hf1 C24 54.47(18) . . ?
C27 Hf1 C24 54.10(18) . . ?
C32 Hf1 C24 129.41(18) . . ?
C28 Hf1 C24 32.52(17) . . ?
C33 Hf1 C24 161.16(19) . . ?
C29 Hf1 C24 156.63(18) . . ?
Cl1 Hf1 Si2 100.83(4) . . ?
C31 Hf1 Si2 132.13(12) . . ?
C25 Hf1 Si2 132.75(13) . . ?
C30 Hf1 Si2 104.07(13) . . ?
C26 Hf1 Si2 109.69(13) . . ?
C27 Hf1 Si2 79.74(12) . . ?
C32 Hf1 Si2 117.19(13) . . ?
C28 Hf1 Si2 80.72(13) . . ?
C33 Hf1 Si2 85.01(13) . . ?
C29 Hf1 Si2 77.55(13) . . ?
C24 Hf1 Si2 111.29(13) . . ?
N1 Si6 N2 70.08(17) . . ?
N1 Si6 Ir1 125.10(14) . . ?
N2 Si6 Ir1 123.85(14) . . ?
N1 Si6 C1 34.94(16) . . ?
N2 Si6 C1 35.14(16) . . ?
Ir1 Si6 C1 133.35(13) . . ?
N1 Si6 Si1 114.56(13) . . ?
N2 Si6 Si1 122.46(14) . . ?
Ir1 Si6 Si1 100.50(6) . . ?
C1 Si6 Si1 125.93(14) . . ?
N1 Si6 Si3 171.64(13) . . ?
N2 Si6 Si3 117.40(13) . . ?
Ir1 Si6 Si3 55.00(4) . . ?
C1 Si6 Si3 152.43(13) . . ?
Si1 Si6 Si3 58.86(5) . . ?
Si6 Si1 Si2 86.95(7) . . ?
Si6 Si1 Si5 135.92(7) . . ?
Si2 Si1 Si5 105.27(7) . . ?
Si6 Si1 Si3 68.23(6) . . ?
Si2 Si1 Si3 59.18(5) . . ?
Si5 Si1 Si3 81.95(6) . . ?
Si4 Si3 Ir1 129.90(7) . . ?
Si4 Si3 Si2 62.29(5) . . ?
Ir1 Si3 Si2 70.95(5) . . ?
Si4 Si3 Si1 74.71(6) . . ?
Ir1 Si3 Si1 95.00(5) . . ?
Si2 Si3 Si1 57.16(5) . . ?
Si4 Si3 Si6 126.09(7) . . ?
Ir1 Si3 Si6 54.05(4) . . ?
Si2 Si3 Si6 77.76(5) . . ?
Si1 Si3 Si6 52.92(5) . . ?
Si1 Si2 Si3 63.66(6) . . ?
Si1 Si2 Si4 75.53(6) . . ?
Si3 Si2 Si4 57.52(5) . . ?
Si1 Si2 Hf1 134.51(6) . . ?
Si3 Si2 Hf1 160.88(7) . . ?
Si4 Si2 Hf1 126.04(6) . . ?
Si1 Si2 Ir1 88.76(5) . . ?
Si3 Si2 Ir1 53.77(4) . . ?
Si4 Si2 Ir1 109.13(5) . . ?
Hf1 Si2 Ir1 113.87(5) . . ?
C34 Si4 Si3 135.12(17) . . ?
C34 Si4 Si5 126.79(17) . . ?
Si3 Si4 Si5 84.84(6) . . ?
C34 Si4 Si2 127.32(16) . . ?
Si3 Si4 Si2 60.19(5) . . ?
Si5 Si4 Si2 101.07(6) . . ?
C64 Si5 C49 105.3(2) . . ?
C64 Si5 Si1 106.11(14) . . ?
C49 Si5 Si1 125.71(15) . . ?
C64 Si5 Si4 121.06(16) . . ?
C49 Si5 Si4 120.53(15) . . ?
Si1 Si5 Si4 76.47(6) . . ?
C1 N1 C8 130.1(4) . . ?
C1 N1 Si6 91.7(3) . . ?
C8 N1 Si6 134.9(3) . . ?
C1 N2 C12 128.7(4) . . ?
C1 N2 Si6 91.1(3) . . ?
C12 N2 Si6 137.6(3) . . ?
N1 C1 N2 107.0(4) . . ?
N1 C1 C2 124.5(4) . . ?
N2 C1 C2 128.5(4) . . ?
N1 C1 Si6 53.3(2) . . ?
N2 C1 Si6 53.7(2) . . ?
C2 C1 Si6 177.7(4) . . ?
C7 C2 C3 120.4(5) . . ?
C7 C2 C1 120.7(4) . . ?
C3 C2 C1 118.6(5) . . ?
C4 C3 C2 119.2(6) . . ?
C4 C3 H3 120.4 . . ?
C2 C3 H3 120.4 . . ?
C5 C4 C3 120.5(5) . . ?
C5 C4 H4 119.7 . . ?
C3 C4 H4 119.7 . . ?
C4 C5 C6 120.1(5) . . ?
C4 C5 H5 119.9 . . ?
C6 C5 H5 119.9 . . ?
C5 C6 C7 120.1(6) . . ?
C5 C6 H6 119.9 . . ?
C7 C6 H6 119.9 . . ?
C2 C7 C6 119.6(5) . . ?
C2 C7 H7 120.2 . . ?
C6 C7 H7 120.2 . . ?
N1 C8 C11 108.8(4) . . ?
N1 C8 C10 113.0(4) . . ?
C11 C8 C10 111.1(4) . . ?
N1 C8 C9 105.4(4) . . ?
C11 C8 C9 109.7(4) . . ?
C10 C8 C9 108.7(4) . . ?
C8 C9 H9A 109.5 . . ?
C8 C9 H9B 109.5 . . ?
H9A C9 H9B 109.5 . . ?
C8 C9 H9C 109.5 . . ?
H9A C9 H9C 109.5 . . ?
H9B C9 H9C 109.5 . . ?
C8 C10 H10A 109.5 . . ?
C8 C10 H10B 109.5 . . ?
H10A C10 H10B 109.5 . . ?
C8 C10 H10C 109.5 . . ?
H10A C10 H10C 109.5 . . ?
H10B C10 H10C 109.5 . . ?
C8 C11 H11A 109.5 . . ?
C8 C11 H11B 109.5 . . ?
H11A C11 H11B 109.5 . . ?
C8 C11 H11C 109.5 . . ?
H11A C11 H11C 109.5 . . ?
H11B C11 H11C 109.5 . . ?
N2 C12 C15 106.6(4) . . ?
N2 C12 C13 111.4(4) . . ?
C15 C12 C13 108.6(5) . . ?
N2 C12 C14 109.2(4) . . ?
C15 C12 C14 109.7(5) . . ?
C13 C12 C14 111.3(5) . . ?
C12 C13 H13A 109.5 . . ?
C12 C13 H13B 109.5 . . ?
H13A C13 H13B 109.5 . . ?
C12 C13 H13C 109.5 . . ?
H13A C13 H13C 109.5 . . ?
H13B C13 H13C 109.5 . . ?
C12 C14 H14A 109.5 . . ?
C12 C14 H14B 109.5 . . ?
H14A C14 H14B 109.5 . . ?
C12 C14 H14C 109.5 . . ?
H14A C14 H14C 109.5 . . ?
H14B C14 H14C 109.5 . . ?
C12 C15 H15A 109.5 . . ?
C12 C15 H15B 109.5 . . ?
H15A C15 H15B 109.5 . . ?
C12 C15 H15C 109.5 . . ?
H15A C15 H15C 109.5 . . ?
H15B C15 H15C 109.5 . . ?
C23 C16 C17 123.7(5) . . ?
C23 C16 Ir1 70.8(3) . . ?
C17 C16 Ir1 114.1(3) . . ?
C23 C16 H16 113.7 . . ?
C17 C16 H16 113.7 . . ?
Ir1 C16 H16 113.7 . . ?
C16 C17 C18 113.4(4) . . ?
C16 C17 H17A 108.9 . . ?
C18 C17 H17A 108.9 . . ?
C16 C17 H17B 108.9 . . ?
C18 C17 H17B 108.9 . . ?
H17A C17 H17B 107.7 . . ?
C19 C18 C17 112.1(4) . . ?
C19 C18 H18A 109.2 . . ?
C17 C18 H18A 109.2 . . ?
C19 C18 H18B 109.2 . . ?
C17 C18 H18B 109.2 . . ?
H18A C18 H18B 107.9 . . ?
C20 C19 C18 122.3(5) . . ?
C20 C19 Ir1 69.1(3) . . ?
C18 C19 Ir1 113.1(3) . . ?
C20 C19 H19 114.7 . . ?
C18 C19 H19 114.7 . . ?
Ir1 C19 H19 114.7 . . ?
C19 C20 C21 125.1(5) . . ?
C19 C20 Ir1 74.2(3) . . ?
C21 C20 Ir1 109.4(3) . . ?
C19 C20 H20 113.7 . . ?
C21 C20 H20 113.7 . . ?
Ir1 C20 H20 113.7 . . ?
C20 C21 C22 113.4(4) . . ?
C20 C21 H21A 108.9 . . ?
C22 C21 H21A 108.9 . . ?
C20 C21 H21B 108.9 . . ?
C22 C21 H21B 108.9 . . ?
H21A C21 H21B 107.7 . . ?
C23 C22 C21 112.0(4) . . ?
C23 C22 H22A 109.2 . . ?
C21 C22 H22A 109.2 . . ?
C23 C22 H22B 109.2 . . ?
C21 C22 H22B 109.2 . . ?
H22A C22 H22B 107.9 . . ?
C16 C23 C22 122.3(5) . . ?
C16 C23 Ir1 70.3(3) . . ?
C22 C23 Ir1 114.0(3) . . ?
C16 C23 H23 114.3 . . ?
C22 C23 H23 114.3 . . ?
Ir1 C23 H23 114.3 . . ?
C28 C24 C25 108.3(5) . . ?
C28 C24 Hf1 73.0(3) . . ?
C25 C24 Hf1 71.9(3) . . ?
C28 C24 H24 125.7 . . ?
C25 C24 H24 125.7 . . ?
Hf1 C24 H24 125.7 . . ?
C26 C25 C24 107.7(5) . . ?
C26 C25 Hf1 73.8(3) . . ?
C24 C25 Hf1 75.2(3) . . ?
C26 C25 H25 125.7 . . ?
C24 C25 H25 125.7 . . ?
Hf1 C25 H25 125.7 . . ?
C27 C26 C25 107.7(5) . . ?
C27 C26 Hf1 73.8(3) . . ?
C25 C26 Hf1 73.0(3) . . ?
C27 C26 H26 125.8 . . ?
C25 C26 H26 125.8 . . ?
Hf1 C26 H26 125.8 . . ?
C26 C27 C28 108.5(5) . . ?
C26 C27 Hf1 73.3(3) . . ?
C28 C27 Hf1 73.8(3) . . ?
C26 C27 H27 125.5 . . ?
C28 C27 H27 125.5 . . ?
Hf1 C27 H27 125.5 . . ?
C24 C28 C27 107.7(5) . . ?
C24 C28 Hf1 74.5(3) . . ?
C27 C28 Hf1 73.2(3) . . ?
C24 C28 H28 125.8 . . ?
C27 C28 H28 125.8 . . ?
Hf1 C28 H28 125.8 . . ?
C30 C29 C33 108.1(5) . . ?
C30 C29 Hf1 72.9(3) . . ?
C33 C29 Hf1 73.4(3) . . ?
C30 C29 H29 125.7 . . ?
C33 C29 H29 125.7 . . ?
Hf1 C29 H29 125.7 . . ?
C29 C30 C31 108.4(5) . . ?
C29 C30 Hf1 74.6(3) . . ?
C31 C30 Hf1 72.7(3) . . ?
C29 C30 H30 125.5 . . ?
C31 C30 H30 125.5 . . ?
Hf1 C30 H30 125.5 . . ?
C32 C31 C30 107.0(5) . . ?
C32 C31 Hf1 74.9(3) . . ?
C30 C31 Hf1 74.1(3) . . ?
C32 C31 H31 126.0 . . ?
C30 C31 H31 126.0 . . ?
Hf1 C31 H31 126.0 . . ?
C31 C32 C33 109.3(5) . . ?
C31 C32 Hf1 72.4(3) . . ?
C33 C32 Hf1 73.9(3) . . ?
C31 C32 H32 125.2 . . ?
C33 C32 H32 125.2 . . ?
Hf1 C32 H32 125.2 . . ?
C32 C33 C29 107.1(5) . . ?
C32 C33 Hf1 73.5(3) . . ?
C29 C33 Hf1 73.8(3) . . ?
C32 C33 H33 126.0 . . ?
C29 C33 H33 126.0 . . ?
Hf1 C33 H33 126.0 . . ?
C39 C34 C35 118.7(4) . . ?
C39 C34 Si4 119.3(4) . . ?
C35 C34 Si4 121.8(4) . . ?
C36 C35 C34 119.6(5) . . ?
C36 C35 C43 117.4(5) . . ?
C34 C35 C43 123.0(4) . . ?
C35 C36 C37 122.3(5) . . ?
C35 C36 H36 118.8 . . ?
C37 C36 H36 118.8 . . ?
C38 C37 C36 117.7(5) . . ?
C38 C37 C46 123.9(5) . . ?
C36 C37 C46 118.4(5) . . ?
C37 C38 C39 121.9(5) . . ?
C37 C38 H38 119.0 . . ?
C39 C38 H38 119.0 . . ?
C38 C39 C34 119.6(5) . . ?
C38 C39 C40 117.3(4) . . ?
C34 C39 C40 123.0(4) . . ?
C42 C40 C41 109.3(4) . . ?
C42 C40 C39 114.0(4) . . ?
C41 C40 C39 110.2(5) . . ?
C42 C40 H40 107.7 . . ?
C41 C40 H40 107.7 . . ?
C39 C40 H40 107.7 . . ?
C40 C41 H41A 109.5 . . ?
C40 C41 H41B 109.5 . . ?
H41A C41 H41B 109.5 . . ?
C40 C41 H41C 109.5 . . ?
H41A C41 H41C 109.5 . . ?
H41B C41 H41C 109.5 . . ?
C40 C42 H42A 109.5 . . ?
C40 C42 H42B 109.5 . . ?
H42A C42 H42B 109.5 . . ?
C40 C42 H42C 109.5 . . ?
H42A C42 H42C 109.5 . . ?
H42B C42 H42C 109.5 . . ?
C45 C43 C35 114.3(4) . . ?
C45 C43 C44 110.1(5) . . ?
C35 C43 C44 110.9(4) . . ?
C45 C43 H43 107.1 . . ?
C35 C43 H43 107.1 . . ?
C44 C43 H43 107.1 . . ?
C43 C44 H44A 109.5 . . ?
C43 C44 H44B 109.5 . . ?
H44A C44 H44B 109.5 . . ?
C43 C44 H44C 109.5 . . ?
H44A C44 H44C 109.5 . . ?
H44B C44 H44C 109.5 . . ?
C43 C45 H45A 109.5 . . ?
C43 C45 H45B 109.5 . . ?
H45A C45 H45B 109.5 . . ?
C43 C45 H45C 109.5 . . ?
H45A C45 H45C 109.5 . . ?
H45B C45 H45C 109.5 . . ?
C47 C46 C37 114.2(5) . . ?
C47 C46 C48 110.5(5) . . ?
C37 C46 C48 110.1(5) . . ?
C47 C46 H46 107.2 . . ?
C37 C46 H46 107.2 . . ?
C48 C46 H46 107.2 . . ?
C46 C47 H47A 109.5 . . ?
C46 C47 H47B 109.5 . . ?
H47A C47 H47B 109.5 . . ?
C46 C47 H47C 109.5 . . ?
H47A C47 H47C 109.5 . . ?
H47B C47 H47C 109.5 . . ?
C46 C48 H48A 109.5 . . ?
C46 C48 H48B 109.5 . . ?
H48A C48 H48B 109.5 . . ?
C46 C48 H48C 109.5 . . ?
H48A C48 H48C 109.5 . . ?
H48B C48 H48C 109.5 . . ?
C50 C49 C54 116.6(4) . . ?
C50 C49 Si5 120.0(3) . . ?
C54 C49 Si5 123.3(3) . . ?
C51 C50 C49 120.6(4) . . ?
C51 C50 C58 116.4(4) . . ?
C49 C50 C58 123.0(4) . . ?
C52 C51 C50 122.6(5) . . ?
C52 C51 H51 118.7 . . ?
C50 C51 H51 118.7 . . ?
C51 C52 C53 116.8(5) . . ?
C51 C52 C61A 124.6(6) . . ?
C53 C52 C61A 118.6(6) . . ?
C51 C52 C61B 119.9(15) . . ?
C53 C52 C61B 122.8(15) . . ?
C54 C53 C52 123.2(5) . . ?
C54 C53 H53 118.4 . . ?
C52 C53 H53 118.4 . . ?
C53 C54 C49 120.0(4) . . ?
C53 C54 C55 116.6(4) . . ?
C49 C54 C55 123.5(4) . . ?
C56 C55 C54 112.6(4) . . ?
C56 C55 C57 110.0(4) . . ?
C54 C55 C57 111.2(4) . . ?
C56 C55 H55 107.6 . . ?
C54 C55 H55 107.6 . . ?
C57 C55 H55 107.6 . . ?
C55 C56 H56A 109.5 . . ?
C55 C56 H56B 109.5 . . ?
H56A C56 H56B 109.5 . . ?
C55 C56 H56C 109.5 . . ?
H56A C56 H56C 109.5 . . ?
H56B C56 H56C 109.5 . . ?
C55 C57 H57A 109.5 . . ?
C55 C57 H57B 109.5 . . ?
H57A C57 H57B 109.5 . . ?
C55 C57 H57C 109.5 . . ?
H57A C57 H57C 109.5 . . ?
H57B C57 H57C 109.5 . . ?
C50 C58 C60 112.7(4) . . ?
C50 C58 C59 111.1(4) . . ?
C60 C58 C59 109.9(4) . . ?
C50 C58 H58 107.6 . . ?
C60 C58 H58 107.6 . . ?
C59 C58 H58 107.6 . . ?
C58 C59 H59A 109.5 . . ?
C58 C59 H59B 109.5 . . ?
H59A C59 H59B 109.5 . . ?
C58 C59 H59C 109.5 . . ?
H59A C59 H59C 109.5 . . ?
H59B C59 H59C 109.5 . . ?
C58 C60 H60A 109.5 . . ?
C58 C60 H60B 109.5 . . ?
H60A C60 H60B 109.5 . . ?
C58 C60 H60C 109.5 . . ?
H60A C60 H60C 109.5 . . ?
H60B C60 H60C 109.5 . . ?
C69 C64 C65 116.8(4) . . ?
C69 C64 Si5 116.2(3) . . ?
C65 C64 Si5 127.0(4) . . ?
C66 C65 C64 120.3(5) . . ?
C66 C65 C73 116.1(4) . . ?
C64 C65 C73 123.6(4) . . ?
C67 C66 C65 122.6(5) . . ?
C67 C66 H66 118.7 . . ?
C65 C66 H66 118.7 . . ?
C68 C67 C66 117.5(4) . . ?
C68 C67 C76 121.4(5) . . ?
C66 C67 C76 121.1(5) . . ?
C67 C68 C69 122.4(5) . . ?
C67 C68 H68 118.8 . . ?
C69 C68 H68 118.8 . . ?
C68 C69 C64 120.5(4) . . ?
C68 C69 C70 116.5(5) . . ?
C64 C69 C70 123.0(4) . . ?
C72 C70 C69 112.6(4) . . ?
C72 C70 C71 112.1(4) . . ?
C69 C70 C71 111.0(4) . . ?
C72 C70 H70 106.9 . . ?
C69 C70 H70 106.9 . . ?
C71 C70 H70 106.9 . . ?
C70 C71 H71A 109.5 . . ?
C70 C71 H71B 109.5 . . ?
H71A C71 H71B 109.5 . . ?
C70 C71 H71C 109.5 . . ?
H71A C71 H71C 109.5 . . ?
H71B C71 H71C 109.5 . . ?
C70 C72 H72A 109.5 . . ?
C70 C72 H72B 109.5 . . ?
H72A C72 H72B 109.5 . . ?
C70 C72 H72C 109.5 . . ?
H72A C72 H72C 109.5 . . ?
H72B C72 H72C 109.5 . . ?
C65 C73 C74 113.4(4) . . ?
C65 C73 C75 110.2(4) . . ?
C74 C73 C75 108.3(4) . . ?
C65 C73 H73 108.2 . . ?
C74 C73 H73 108.2 . . ?
C75 C73 H73 108.2 . . ?
C73 C74 H74A 109.5 . . ?
C73 C74 H74B 109.5 . . ?
H74A C74 H74B 109.5 . . ?
C73 C74 H74C 109.5 . . ?
H74A C74 H74C 109.5 . . ?
H74B C74 H74C 109.5 . . ?
C73 C75 H75A 109.5 . . ?
C73 C75 H75B 109.5 . . ?
H75A C75 H75B 109.5 . . ?
C73 C75 H75C 109.5 . . ?
H75A C75 H75C 109.5 . . ?
H75B C75 H75C 109.5 . . ?
C77 C76 C78 110.4(5) . . ?
C77 C76 C67 111.2(5) . . ?
C78 C76 C67 111.7(5) . . ?
C77 C76 H76 107.8 . . ?
C78 C76 H76 107.8 . . ?
C67 C76 H76 107.8 . . ?
C76 C77 H77A 109.5 . . ?
C76 C77 H77B 109.5 . . ?
H77A C77 H77B 109.5 . . ?
C76 C77 H77C 109.5 . . ?
H77A C77 H77C 109.5 . . ?
H77B C77 H77C 109.5 . . ?
C76 C78 H78A 109.5 . . ?
C76 C78 H78B 109.5 . . ?
H78A C78 H78B 109.5 . . ?
C76 C78 H78C 109.5 . . ?
H78A C78 H78C 109.5 . . ?
H78B C78 H78C 109.5 . . ?
C62A C61A C63A 112.0(8) . . ?
C62A C61A C52 116.5(7) . . ?
C63A C61A C52 110.2(7) . . ?
C62A C61A H61A 105.8 . . ?
C63A C61A H61A 105.8 . . ?
C52 C61A H61A 105.8 . . ?
C61A C62A H62A 109.5 . . ?
C61A C62A H62B 109.5 . . ?
H62A C62A H62B 109.5 . . ?
C61A C62A H62C 109.5 . . ?
H62A C62A H62C 109.5 . . ?
H62B C62A H62C 109.5 . . ?
C61A C63A H63A 109.5 . . ?
C61A C63A H63B 109.5 . . ?
H63A C63A H63B 109.5 . . ?
C61A C63A H63C 109.5 . . ?
H63A C63A H63C 109.5 . . ?
H63B C63A H63C 109.5 . . ?
C63B C61B C62B 112(2) . . ?
C63B C61B C52 107(2) . . ?
C62B C61B C52 110(2) . . ?
C63B C61B H61B 109.1 . . ?
C62B C61B H61B 109.1 . . ?
C52 C61B H61B 109.1 . . ?
C61B C62B H62D 109.5 . . ?
C61B C62B H62E 109.5 . . ?
H62D C62B H62E 109.5 . . ?
C61B C62B H62F 109.5 . . ?
H62D C62B H62F 109.5 . . ?
H62E C62B H62F 109.5 . . ?
C61B C63B H63D 109.5 . . ?
C61B C63B H63E 109.5 . . ?
H63D C63B H63E 109.5 . . ?
C61B C63B H63F 109.5 . . ?
H63D C63B H63F 109.5 . . ?
H63E C63B H63F 109.5 . . ?

loop_
_geom_bond_atom_site_label_1
_geom_bond_atom_site_label_2
_geom_bond_distance
_geom_bond_site_symmetry_2
_geom_bond_publ_flag
Ir1 C16 2.160(5) . ?
Ir1 C23 2.167(5) . ?
Ir1 C20 2.194(5) . ?
Ir1 C19 2.260(5) . ?
Ir1 Si6 2.3175(15) . ?
Ir1 Si3 2.3451(13) . ?
Ir1 Si2 2.7478(14) . ?
Hf1 Cl1 2.4204(12) . ?
Hf1 C31 2.458(5) . ?
Hf1 C25 2.466(5) . ?
Hf1 C30 2.476(5) . ?
Hf1 C26 2.477(5) . ?
Hf1 C27 2.482(5) . ?
Hf1 C32 2.488(6) . ?
Hf1 C28 2.489(5) . ?
Hf1 C33 2.493(5) . ?
Hf1 C29 2.498(5) . ?
Hf1 C24 2.509(5) . ?
Hf1 Si2 2.7229(13) . ?
Si6 N1 1.860(4) . ?
Si6 N2 1.870(4) . ?
Si6 C1 2.318(5) . ?
Si6 Si1 2.3243(17) . ?
Si6 Si3 2.7058(18) . ?
Si1 Si2 2.338(2) . ?
Si1 Si5 2.3449(17) . ?
Si1 Si3 2.4937(19) . ?
Si3 Si4 2.3232(17) . ?
Si3 Si2 2.3896(18) . ?
Si2 Si4 2.4380(18) . ?
Si4 C34 1.921(5) . ?
Si4 Si5 2.382(2) . ?
Si5 C64 1.930(5) . ?
Si5 C49 1.935(5) . ?
N1 C1 1.328(6) . ?
N1 C8 1.489(6) . ?
N2 C1 1.335(6) . ?
N2 C12 1.495(6) . ?
C1 C2 1.492(7) . ?
C2 C7 1.379(8) . ?
C2 C3 1.397(7) . ?
C3 C4 1.383(7) . ?
C3 H3 0.9500 . ?
C4 C5 1.374(9) . ?
C4 H4 0.9500 . ?
C5 C6 1.384(8) . ?
C5 H5 0.9500 . ?
C6 C7 1.387(7) . ?
C6 H6 0.9500 . ?
C7 H7 0.9500 . ?
C8 C11 1.526(7) . ?
C8 C10 1.526(6) . ?
C8 C9 1.527(7) . ?
C9 H9A 0.9800 . ?
C9 H9B 0.9800 . ?
C9 H9C 0.9800 . ?
C10 H10A 0.9800 . ?
C10 H10B 0.9800 . ?
C10 H10C 0.9800 . ?
C11 H11A 0.9800 . ?
C11 H11B 0.9800 . ?
C11 H11C 0.9800 . ?
C12 C15 1.517(7) . ?
C12 C13 1.524(8) . ?
C12 C14 1.529(7) . ?
C13 H13A 0.9800 . ?
C13 H13B 0.9800 . ?
C13 H13C 0.9800 . ?
C14 H14A 0.9800 . ?
C14 H14B 0.9800 . ?
C14 H14C 0.9800 . ?
C15 H15A 0.9800 . ?
C15 H15B 0.9800 . ?
C15 H15C 0.9800 . ?
C16 C23 1.441(7) . ?
C16 C17 1.496(8) . ?
C16 H16 1.0000 . ?
C17 C18 1.555(7) . ?
C17 H17A 0.9900 . ?
C17 H17B 0.9900 . ?
C18 C19 1.524(7) . ?
C18 H18A 0.9900 . ?
C18 H18B 0.9900 . ?
C19 C20 1.405(7) . ?
C19 H19 1.0000 . ?
C20 C21 1.512(7) . ?
C20 H20 1.0000 . ?
C21 C22 1.543(7) . ?
C21 H21A 0.9900 . ?
C21 H21B 0.9900 . ?
C22 C23 1.522(7) . ?
C22 H22A 0.9900 . ?
C22 H22B 0.9900 . ?
C23 H23 1.0000 . ?
C24 C28 1.399(7) . ?
C24 C25 1.413(8) . ?
C24 H24 1.0000 . ?
C25 C26 1.413(8) . ?
C25 H25 1.0000 . ?
C26 C27 1.403(8) . ?
C26 H26 1.0000 . ?
C27 C28 1.412(7) . ?
C27 H27 1.0000 . ?
C28 H28 1.0000 . ?
C29 C30 1.390(8) . ?
C29 C33 1.411(8) . ?
C29 H29 1.0000 . ?
C30 C31 1.412(8) . ?
C30 H30 1.0000 . ?
C31 C32 1.394(7) . ?
C31 H31 1.0000 . ?
C32 C33 1.397(8) . ?
C32 H32 1.0000 . ?
C33 H33 1.0000 . ?
C34 C39 1.404(7) . ?
C34 C35 1.415(7) . ?
C35 C36 1.388(7) . ?
C35 C43 1.517(7) . ?
C36 C37 1.389(7) . ?
C36 H36 0.9500 . ?
C37 C38 1.388(8) . ?
C37 C46 1.525(8) . ?
C38 C39 1.402(7) . ?
C38 H38 0.9500 . ?
C39 C40 1.533(7) . ?
C40 C42 1.515(8) . ?
C40 C41 1.525(7) . ?
C40 H40 1.0000 . ?
C41 H41A 0.9800 . ?
C41 H41B 0.9800 . ?
C41 H41C 0.9800 . ?
C42 H42A 0.9800 . ?
C42 H42B 0.9800 . ?
C42 H42C 0.9800 . ?
C43 C45 1.516(7) . ?
C43 C44 1.526(8) . ?
C43 H43 1.0000 . ?
C44 H44A 0.9800 . ?
C44 H44B 0.9800 . ?
C44 H44C 0.9800 . ?
C45 H45A 0.9800 . ?
C45 H45B 0.9800 . ?
C45 H45C 0.9800 . ?
C46 C47 1.503(8) . ?
C46 C48 1.536(8) . ?
C46 H46 1.0000 . ?
C47 H47A 0.9800 . ?
C47 H47B 0.9800 . ?
C47 H47C 0.9800 . ?
C48 H48A 0.9800 . ?
C48 H48B 0.9800 . ?
C48 H48C 0.9800 . ?
C49 C50 1.420(6) . ?
C49 C54 1.425(6) . ?
C50 C51 1.395(7) . ?
C50 C58 1.525(6) . ?
C51 C52 1.380(7) . ?
C51 H51 0.9500 . ?
C52 C53 1.387(7) . ?
C52 C61A 1.523(8) . ?
C52 C61B 1.528(18) . ?
C53 C54 1.387(7) . ?
C53 H53 0.9500 . ?
C54 C55 1.530(6) . ?
C55 C56 1.529(7) . ?
C55 C57 1.541(7) . ?
C55 H55 1.0000 . ?
C56 H56A 0.9800 . ?
C56 H56B 0.9800 . ?
C56 H56C 0.9800 . ?
C57 H57A 0.9800 . ?
C57 H57B 0.9800 . ?
C57 H57C 0.9800 . ?
C58 C60 1.531(7) . ?
C58 C59 1.534(7) . ?
C58 H58 1.0000 . ?
C59 H59A 0.9800 . ?
C59 H59B 0.9800 . ?
C59 H59C 0.9800 . ?
C60 H60A 0.9800 . ?
C60 H60B 0.9800 . ?
C60 H60C 0.9800 . ?
C64 C69 1.416(7) . ?
C64 C65 1.430(6) . ?
C65 C66 1.387(6) . ?
C65 C73 1.523(7) . ?
C66 C67 1.384(7) . ?
C66 H66 0.9500 . ?
C67 C68 1.382(7) . ?
C67 C76 1.527(7) . ?
C68 C69 1.392(7) . ?
C68 H68 0.9500 . ?
C69 C70 1.527(7) . ?
C70 C72 1.525(7) . ?
C70 C71 1.530(6) . ?
C70 H70 1.0000 . ?
C71 H71A 0.9800 . ?
C71 H71B 0.9800 . ?
C71 H71C 0.9800 . ?
C72 H72A 0.9800 . ?
C72 H72B 0.9800 . ?
C72 H72C 0.9800 . ?
C73 C74 1.527(6) . ?
C73 C75 1.527(7) . ?
C73 H73 1.0000 . ?
C74 H74A 0.9800 . ?
C74 H74B 0.9800 . ?
C74 H74C 0.9800 . ?
C75 H75A 0.9800 . ?
C75 H75B 0.9800 . ?
C75 H75C 0.9800 . ?
C76 C77 1.509(8) . ?
C76 C78 1.525(9) . ?
C76 H76 1.0000 . ?
C77 H77A 0.9800 . ?
C77 H77B 0.9800 . ?
C77 H77C 0.9800 . ?
C78 H78A 0.9800 . ?
C78 H78B 0.9800 . ?
C78 H78C 0.9800 . ?
C61A C62A 1.473(9) . ?
C61A C63A 1.493(11) . ?
C61A H61A 1.0000 . ?
C62A H62A 0.9800 . ?
C62A H62B 0.9800 . ?
C62A H62C 0.9800 . ?
C63A H63A 0.9800 . ?
C63A H63B 0.9800 . ?
C63A H63C 0.9800 . ?
C61B C63B 1.484(17) . ?
C61B C62B 1.486(17) . ?
C61B H61B 1.0000 . ?
C62B H62D 0.9800 . ?
C62B H62E 0.9800 . ?
C62B H62F 0.9800 . ?
C63B H63D 0.9800 . ?
C63B H63E 0.9800 . ?
C63B H63F 0.9800 . ?

loop_
_geom_torsion_atom_site_label_1
_geom_torsion_atom_site_label_2
_geom_torsion_atom_site_label_3
_geom_torsion_atom_site_label_4
_geom_torsion
_geom_torsion_site_symmetry_1
_geom_torsion_site_symmetry_2
_geom_torsion_site_symmetry_3
_geom_torsion_site_symmetry_4
_geom_torsion_publ_flag
N2 Si6 N1 C1 0.7(3) . . . . ?
Ir1 Si6 N1 C1 -117.3(3) . . . . ?
Si1 Si6 N1 C1 118.2(3) . . . . ?
N2 Si6 N1 C8 -159.4(5) . . . . ?
Ir1 Si6 N1 C8 82.5(5) . . . . ?
C1 Si6 N1 C8 -160.1(6) . . . . ?
Si1 Si6 N1 C8 -41.9(5) . . . . ?
N1 Si6 N2 C1 -0.7(3) . . . . ?
Ir1 Si6 N2 C1 118.9(3) . . . . ?
Si1 Si6 N2 C1 -107.7(3) . . . . ?
Si3 Si6 N2 C1 -176.6(2) . . . . ?
N1 Si6 N2 C12 -162.5(5) . . . . ?
Ir1 Si6 N2 C12 -43.0(5) . . . . ?
C1 Si6 N2 C12 -161.9(6) . . . . ?
Si1 Si6 N2 C12 90.4(5) . . . . ?
Si3 Si6 N2 C12 21.6(5) . . . . ?
C8 N1 C1 N2 160.7(4) . . . . ?
Si6 N1 C1 N2 -0.9(4) . . . . ?
C8 N1 C1 C2 -19.1(8) . . . . ?
Si6 N1 C1 C2 179.3(4) . . . . ?
C8 N1 C1 Si6 161.6(5) . . . . ?
C12 N2 C1 N1 165.3(5) . . . . ?
Si6 N2 C1 N1 0.9(4) . . . . ?
C12 N2 C1 C2 -14.9(8) . . . . ?
Si6 N2 C1 C2 -179.3(5) . . . . ?
C12 N2 C1 Si6 164.4(6) . . . . ?
N1 C1 C2 C7 89.8(6) . . . . ?
N2 C1 C2 C7 -89.9(6) . . . . ?
N1 C1 C2 C3 -84.6(6) . . . . ?
N2 C1 C2 C3 95.6(6) . . . . ?
C7 C2 C3 C4 -0.7(8) . . . . ?
C1 C2 C3 C4 173.7(5) . . . . ?
C2 C3 C4 C5 -0.9(8) . . . . ?
C3 C4 C5 C6 1.3(9) . . . . ?
C4 C5 C6 C7 0.0(9) . . . . ?
C3 C2 C7 C6 1.9(7) . . . . ?
C1 C2 C7 C6 -172.4(5) . . . . ?
C5 C6 C7 C2 -1.5(8) . . . . ?
C1 N1 C8 C11 -74.4(6) . . . . ?
Si6 N1 C8 C11 79.2(6) . . . . ?
C1 N1 C8 C10 49.5(7) . . . . ?
Si6 N1 C8 C10 -156.9(4) . . . . ?
C1 N1 C8 C9 168.1(5) . . . . ?
Si6 N1 C8 C9 -38.3(6) . . . . ?
C1 N2 C12 C15 172.2(5) . . . . ?
Si6 N2 C12 C15 -31.3(7) . . . . ?
C1 N2 C12 C13 53.9(7) . . . . ?
Si6 N2 C12 C13 -149.6(4) . . . . ?
C1 N2 C12 C14 -69.4(7) . . . . ?
Si6 N2 C12 C14 87.1(6) . . . . ?
C23 C16 C17 C18 50.1(7) . . . . ?
Ir1 C16 C17 C18 -32.2(6) . . . . ?
C16 C17 C18 C19 29.5(6) . . . . ?
C17 C18 C19 C20 -92.6(6) . . . . ?
C17 C18 C19 Ir1 -13.5(6) . . . . ?
C18 C19 C20 C21 1.9(8) . . . . ?
Ir1 C19 C20 C21 -102.8(5) . . . . ?
C18 C19 C20 Ir1 104.8(5) . . . . ?
C19 C20 C21 C22 47.7(8) . . . . ?
Ir1 C20 C21 C22 -36.3(6) . . . . ?
C20 C21 C22 C23 31.7(7) . . . . ?
C17 C16 C23 C22 -0.1(7) . . . . ?
Ir1 C16 C23 C22 106.6(5) . . . . ?
C17 C16 C23 Ir1 -106.7(5) . . . . ?
C21 C22 C23 C16 -92.3(6) . . . . ?
C21 C22 C23 Ir1 -11.3(6) . . . . ?
C28 C24 C25 C26 2.9(6) . . . . ?
Hf1 C24 C25 C26 67.2(4) . . . . ?
C28 C24 C25 Hf1 -64.3(4) . . . . ?
C24 C25 C26 C27 -2.0(6) . . . . ?
Hf1 C25 C26 C27 66.2(4) . . . . ?
C24 C25 C26 Hf1 -68.1(4) . . . . ?
C25 C26 C27 C28 0.3(6) . . . . ?
Hf1 C26 C27 C28 65.9(4) . . . . ?
C25 C26 C27 Hf1 -65.6(4) . . . . ?
C25 C24 C28 C27 -2.7(6) . . . . ?
Hf1 C24 C28 C27 -66.3(4) . . . . ?
C25 C24 C28 Hf1 63.6(4) . . . . ?
C26 C27 C28 C24 1.5(6) . . . . ?
Hf1 C27 C28 C24 67.1(4) . . . . ?
C26 C27 C28 Hf1 -65.7(4) . . . . ?
C33 C29 C30 C31 -0.1(6) . . . . ?
Hf1 C29 C30 C31 65.3(4) . . . . ?
C33 C29 C30 Hf1 -65.4(4) . . . . ?
C29 C30 C31 C32 1.6(6) . . . . ?
Hf1 C30 C31 C32 68.2(4) . . . . ?
C29 C30 C31 Hf1 -66.6(4) . . . . ?
C30 C31 C32 C33 -2.5(6) . . . . ?
Hf1 C31 C32 C33 65.2(4) . . . . ?
C30 C31 C32 Hf1 -67.7(4) . . . . ?
C31 C32 C33 C29 2.4(6) . . . . ?
Hf1 C32 C33 C29 66.7(4) . . . . ?
C31 C32 C33 Hf1 -64.3(4) . . . . ?
C30 C29 C33 C32 -1.4(6) . . . . ?
Hf1 C29 C33 C32 -66.5(4) . . . . ?
C30 C29 C33 Hf1 65.1(4) . . . . ?
C39 C34 C35 C36 2.0(8) . . . . ?
Si4 C34 C35 C36 -172.7(4) . . . . ?
C39 C34 C35 C43 179.2(5) . . . . ?
Si4 C34 C35 C43 4.5(7) . . . . ?
C34 C35 C36 C37 -1.9(8) . . . . ?
C43 C35 C36 C37 -179.3(5) . . . . ?
C35 C36 C37 C38 -0.4(9) . . . . ?
C35 C36 C37 C46 178.9(5) . . . . ?
C36 C37 C38 C39 2.6(9) . . . . ?
C46 C37 C38 C39 -176.6(5) . . . . ?
C37 C38 C39 C34 -2.5(8) . . . . ?
C37 C38 C39 C40 175.4(5) . . . . ?
C35 C34 C39 C38 0.1(8) . . . . ?
Si4 C34 C39 C38 175.0(4) . . . . ?
C35 C34 C39 C40 -177.6(5) . . . . ?
Si4 C34 C39 C40 -2.7(7) . . . . ?
C38 C39 C40 C42 62.1(7) . . . . ?
C34 C39 C40 C42 -120.1(6) . . . . ?
C38 C39 C40 C41 -61.2(6) . . . . ?
C34 C39 C40 C41 116.6(5) . . . . ?
C36 C35 C43 C45 -40.9(7) . . . . ?
C34 C35 C43 C45 141.8(5) . . . . ?
C36 C35 C43 C44 84.3(6) . . . . ?
C34 C35 C43 C44 -93.0(6) . . . . ?
C38 C37 C46 C47 11.9(9) . . . . ?
C36 C37 C46 C47 -167.3(6) . . . . ?
C38 C37 C46 C48 -113.1(7) . . . . ?
C36 C37 C46 C48 67.7(7) . . . . ?
C54 C49 C50 C51 -4.1(7) . . . . ?
Si5 C49 C50 C51 171.0(4) . . . . ?
C54 C49 C50 C58 176.3(4) . . . . ?
Si5 C49 C50 C58 -8.5(6) . . . . ?
C49 C50 C51 C52 -0.5(8) . . . . ?
C58 C50 C51 C52 179.1(5) . . . . ?
C50 C51 C52 C53 3.2(8) . . . . ?
C50 C51 C52 C61A -178.3(6) . . . . ?
C50 C51 C52 C61B 175.0(14) . . . . ?
C51 C52 C53 C54 -1.1(8) . . . . ?
C61A C52 C53 C54 -179.7(6) . . . . ?
C61B C52 C53 C54 -172.7(15) . . . . ?
C52 C53 C54 C49 -3.6(8) . . . . ?
C52 C53 C54 C55 175.9(5) . . . . ?
C50 C49 C54 C53 6.0(7) . . . . ?
Si5 C49 C54 C53 -169.0(4) . . . . ?
C50 C49 C54 C55 -173.4(5) . . . . ?
Si5 C49 C54 C55 11.6(7) . . . . ?
C53 C54 C55 C56 77.0(6) . . . . ?
C49 C54 C55 C56 -103.5(6) . . . . ?
C53 C54 C55 C57 -46.9(6) . . . . ?
C49 C54 C55 C57 132.5(5) . . . . ?
C51 C50 C58 C60 60.2(6) . . . . ?
C49 C50 C58 C60 -120.2(5) . . . . ?
C51 C50 C58 C59 -63.6(6) . . . . ?
C49 C50 C58 C59 115.9(5) . . . . ?
C69 C64 C65 C66 0.7(7) . . . . ?
Si5 C64 C65 C66 -178.3(4) . . . . ?
C69 C64 C65 C73 -178.1(4) . . . . ?
Si5 C64 C65 C73 2.9(7) . . . . ?
C64 C65 C66 C67 0.0(7) . . . . ?
C73 C65 C66 C67 178.8(5) . . . . ?
C65 C66 C67 C68 -1.0(8) . . . . ?
C65 C66 C67 C76 -179.5(5) . . . . ?
C66 C67 C68 C69 1.2(8) . . . . ?
C76 C67 C68 C69 179.7(5) . . . . ?
C67 C68 C69 C64 -0.5(8) . . . . ?
C67 C68 C69 C70 179.4(5) . . . . ?
C65 C64 C69 C68 -0.4(7) . . . . ?
Si5 C64 C69 C68 178.7(4) . . . . ?
C65 C64 C69 C70 179.7(4) . . . . ?
Si5 C64 C69 C70 -1.2(6) . . . . ?
C68 C69 C70 C72 -62.7(6) . . . . ?
C64 C69 C70 C72 117.2(5) . . . . ?
C68 C69 C70 C71 63.9(6) . . . . ?
C64 C69 C70 C71 -116.2(5) . . . . ?
C66 C65 C73 C74 59.9(6) . . . . ?
C64 C65 C73 C74 -121.3(5) . . . . ?
C66 C65 C73 C75 -61.7(5) . . . . ?
C64 C65 C73 C75 117.0(5) . . . . ?
C68 C67 C76 C77 116.8(6) . . . . ?
C66 C67 C76 C77 -64.8(7) . . . . ?
C68 C67 C76 C78 -119.4(6) . . . . ?
C66 C67 C76 C78 59.0(7) . . . . ?
C51 C52 C61A C62A 12.5(13) . . . . ?
C53 C52 C61A C62A -169.0(8) . . . . ?
C51 C52 C61A C63A -116.5(9) . . . . ?
C53 C52 C61A C63A 62.0(10) . . . . ?
C51 C52 C61B C63B 59(3) . . . . ?
C53 C52 C61B C63B -130(2) . . . . ?
C51 C52 C61B C62B -63(3) . . . . ?
C53 C52 C61B C62B 108(2) . . . . ?
